data_7012724
loop_
_publ_author_name
'Pavlishchuk, Vitaly V.'
'Kolotilov, Sergey V.'
'Addison, Anthony W.'
'Prushan, Michael J.'
'Schollmeyer, Dieter'
'Thompson, Laurence K.'
'Weyherm\"uller, Thomas'
'Goreshnik, Eugeny A.'

_publ_section_title
;
 Structural, magnetic and related attributes of some oximate-bridged
 tetranuclear nickel(ii) rhombs and a dinuclear congenerElectronic
 supplementary information (ESI) available: mass spectra, \cT vs. T,
 response of magnetic properties, low-lying spin levels and UV-VIS
 data. See http://www.rsc.org/suppdata/dt/b3/b300539a/
;
_journal_issue 8
_journal_name_full 'Dalton Transactions'
_journal_page_first 1587
_journal_paper_doi 10.1039/b300539a
_journal_year 2003
_chemical_formula_sum 'C13 H22 Cl N6 Ni2 O11'
_chemical_formula_weight 591.24
_space_group_IT_number 64
_symmetry_cell_setting orthorhombic
_symmetry_space_group_name_Hall '-C 2ac 2'
_symmetry_space_group_name_H-M 'C m c a'
_atom_sites_solution_hydrogens geom
_atom_sites_solution_primary direct
_atom_sites_solution_secondary difmap
_audit_creation_method SHELXL-97
_cell_angle_alpha 90.00
_cell_angle_beta 90.00
_cell_angle_gamma 90.00
_cell_formula_units_Z 8
_cell_length_a 15.137(5)
_cell_length_b 14.921(7)
_cell_length_c 21.516(12)
_cell_measurement_reflns_used 25
_cell_measurement_temperature 295(2)
_cell_measurement_theta_max 30
_cell_measurement_theta_min 18
_cell_volume 4860(4)
_computing_cell_refinement 'Enraf Nonius Software V5'
_computing_data_collection 'Enraf Nonius Software V5'
_computing_data_reduction 'Corinc (Drager, 1971)'
_computing_structure_refinement 'SHELXL-97 (Sheldrick, 1997)'
_computing_structure_solution 'SIR-92 (Altomare, 1994)'
_diffrn_ambient_temperature 295(2)
_diffrn_measured_fraction_theta_full 1.000
_diffrn_measured_fraction_theta_max 1.000
_diffrn_measurement_device '\k-geometry diffractometer'
_diffrn_measurement_device_type 'CAD4 Enraf Nonius'
_diffrn_measurement_method \q/2\w
_diffrn_radiation_monochromator graphite
_diffrn_radiation_type CuK\a
_diffrn_radiation_wavelength 1.54178
_diffrn_reflns_av_R_equivalents 0.1239
_diffrn_reflns_av_sigmaI/netI 0.1078
_diffrn_reflns_limit_h_max 18
_diffrn_reflns_limit_h_min -18
_diffrn_reflns_limit_k_max 18
_diffrn_reflns_limit_k_min -18
_diffrn_reflns_limit_l_max 26
_diffrn_reflns_limit_l_min -26
_diffrn_reflns_number 7142
_diffrn_reflns_theta_full 73.93
_diffrn_reflns_theta_max 73.93
_diffrn_reflns_theta_min 4.11
_diffrn_source 'rotating anode'
_diffrn_standards_decay_% 20
_diffrn_standards_interval_time 60
_diffrn_standards_number 3
_exptl_absorpt_coefficient_mu 3.511
_exptl_absorpt_correction_T_max 1.0
_exptl_absorpt_correction_T_min 0.63
_exptl_absorpt_correction_type psi-scan
_exptl_absorpt_process_details 'Corinc (Drager, 1971)'
_exptl_crystal_colour black
_exptl_crystal_density_diffrn 1.616
_exptl_crystal_density_method 'not measured'
_exptl_crystal_description block
_exptl_crystal_F_000 2424
_exptl_crystal_size_max 0.43
_exptl_crystal_size_mid 0.40
_exptl_crystal_size_min 0.32
_refine_diff_density_max 1.062
_refine_diff_density_min -0.554
_refine_diff_density_rms 0.137
_refine_ls_extinction_method none
_refine_ls_goodness_of_fit_ref 1.026
_refine_ls_hydrogen_treatment riding
_refine_ls_matrix_type full
_refine_ls_number_parameters 155
_refine_ls_number_reflns 2568
_refine_ls_number_restraints 6
_refine_ls_restrained_S_all 1.026
_refine_ls_R_factor_all 0.1755
_refine_ls_R_factor_gt 0.0889
_refine_ls_shift/su_max 0.000
_refine_ls_shift/su_mean 0.000
_refine_ls_structure_factor_coef Fsqd
_refine_ls_weighting_details 'calc w=1/[\s^2^(Fo^2^)+(0.1819P)^2^+0.0000P] where P=(Fo^2^+2Fc^2^)/3'
_refine_ls_weighting_scheme calc
_refine_ls_wR_factor_obs 0.2572
_refine_ls_wR_factor_ref 0.3200
_reflns_number_gt 1190
_reflns_number_total 2568
_reflns_threshold_expression >2sigma(I)
_cod_data_source_file b300539a.txt
_cod_data_source_block 1b
_cod_database_code 7012724

loop_
_symmetry_equiv_pos_as_xyz
'x, y, z'
'-x, -y+1/2, z+1/2'
'x, -y, -z'
'-x, y+1/2, -z+1/2'
'x+1/2, y+1/2, z'
'-x+1/2, -y+1, z+1/2'
'x+1/2, -y+1/2, -z'
'-x+1/2, y+1, -z+1/2'
'-x, -y, -z'
'x, y-1/2, -z-1/2'
'-x, y, z'
'x, -y-1/2, z-1/2'
'-x+1/2, -y+1/2, -z'
'x+1/2, y, -z-1/2'
'-x+1/2, y+1/2, z'
'x+1/2, -y, z-1/2'

loop_
_atom_site_label
_atom_site_type_symbol
_atom_site_fract_x
_atom_site_fract_y
_atom_site_fract_z
_atom_site_U_iso_or_equiv
_atom_site_adp_type
_atom_site_occupancy
_atom_site_symmetry_multiplicity
_atom_site_calc_flag
_atom_site_refinement_flags
_atom_site_disorder_assembly
_atom_site_disorder_group
Ni1 Ni 0.39848(11) 0.5000 0.0000 0.0396(5) Uani 1 2 d S . .
O12 O 0.5000 0.4222(5) -0.0352(4) 0.0385(17) Uani 1 2 d S . .
Ni2 Ni 0.5000 0.29698(14) 0.00379(10) 0.0434(6) Uani 1 2 d S . .
O1 O 0.3079(4) 0.5685(5) 0.0585(3) 0.0563(16) Uani 1 1 d . . .
C2 C 0.2922(6) 0.5284(7) 0.1072(4) 0.052(2) Uani 1 1 d . . .
C3 C 0.3250(5) 0.4354(7) 0.1154(4) 0.050(2) Uani 1 1 d . . .
N4 N 0.3776(4) 0.4116(5) 0.0699(3) 0.0433(16) Uani 1 1 d . . .
O5 O 0.4091(4) 0.3302(4) 0.0706(3) 0.0549(16) Uani 1 1 d . . .
C6 C 0.2434(9) 0.5693(9) 0.1596(6) 0.087(4) Uani 1 1 d . . .
C7 C 0.3007(8) 0.3762(8) 0.1681(5) 0.075(3) Uani 1 1 d . . .
H7A H 0.3299 0.3194 0.1635 0.112 Uiso 1 1 d R . .
H7B H 0.2377 0.3672 0.1687 0.112 Uiso 1 1 d R . .
H7C H 0.3189 0.4038 0.2065 0.112 Uiso 1 1 d R . .
N8 N 0.3951(5) 0.2459(6) -0.0508(4) 0.058(2) Uani 1 1 d . A .
H8A H 0.3507 0.2862 -0.0525 0.070 Uiso 1 1 d R . .
H8B H 0.4140 0.2354 -0.0900 0.070 Uiso 1 1 d R . .
C9 C 0.3643(8) 0.1641(9) -0.0230(7) 0.086(4) Uani 1 1 d . . .
H9A H 0.3689 0.1179 -0.0548 0.103 Uiso 1 1 d R A .
H9B H 0.3021 0.1709 -0.0128 0.103 Uiso 1 1 d R . .
C10A C 0.4075(16) 0.1354(16) 0.0331(12) 0.072(6) Uani 0.55 1 d P A 1
H10A H 0.4133 0.0706 0.0316 0.087 Uiso 0.55 1 d PR A 1
H10B H 0.3728 0.1505 0.0697 0.087 Uiso 0.55 1 d PR A 1
C10B C 0.4371(17) 0.1100(18) 0.0038(15) 0.065(6) Uani 0.45 1 d P . 2
H10C H 0.4132 0.0624 0.0298 0.078 Uiso 0.45 1 d PR . 2
H10D H 0.4704 0.0829 -0.0300 0.078 Uiso 0.45 1 d PR . 2
N11 N 0.5000 0.1671(8) 0.0389(6) 0.056(3) Uani 1 2 d S . .
H13 H 0.5000 0.2038 0.0703 0.067 Uiso 1 2 d SR A .
Cl1 Cl 0.0000 0.4401(3) 0.1833(2) 0.0803(13) Uani 1 2 d SD . .
O1L O 0.0000 0.5084(10) 0.1410(7) 0.138(6) Uani 1 2 d SD . .
O2L O 0.0650(12) 0.3795(12) 0.1734(8) 0.206(8) Uani 1 1 d D . .
O3L O 0.0000 0.4666(17) 0.2435(9) 0.218(11) Uiso 1 2 d SD . .
N1L N 0.0000 0.1629(17) 0.1920(10) 0.145(8) Uiso 1 2 d SG . .
C1L C 0.020(2) 0.198(2) 0.2566(13) 0.184(18) Uiso 0.50 1 d PG . .
H1L1 H -0.0329 0.1989 0.2812 0.277 Uiso 0.50 1 d PR . .
H1L2 H 0.0432 0.2583 0.2535 0.277 Uiso 0.50 1 d PR . .
H1L3 H 0.0635 0.1605 0.2763 0.277 Uiso 0.50 1 d PR . .
O5L O -0.08341(10) 0.164(2) 0.1951(12) 0.327(14) Uiso 1 1 d G . .

loop_
_atom_site_aniso_label
_atom_site_aniso_U_11
_atom_site_aniso_U_22
_atom_site_aniso_U_33
_atom_site_aniso_U_23
_atom_site_aniso_U_13
_atom_site_aniso_U_12
Ni1 0.0359(9) 0.0455(11) 0.0375(10) 0.0005(10) 0.000 0.000
O12 0.034(3) 0.039(4) 0.042(4) -0.001(4) 0.000 0.000
Ni2 0.0446(10) 0.0405(11) 0.0450(11) 0.0009(10) 0.000 0.000
O1 0.049(3) 0.060(4) 0.059(4) -0.001(3) 0.010(3) 0.012(3)
C2 0.047(4) 0.062(6) 0.047(5) -0.002(4) 0.008(4) 0.002(4)
C3 0.044(4) 0.068(6) 0.037(4) 0.005(4) 0.004(3) 0.000(4)
N4 0.039(3) 0.050(4) 0.041(4) -0.001(3) -0.001(3) 0.001(3)
O5 0.065(4) 0.049(4) 0.050(4) 0.008(3) 0.009(3) 0.005(3)
C6 0.096(8) 0.086(8) 0.079(8) 0.007(7) 0.048(7) 0.011(7)
C7 0.089(8) 0.080(8) 0.055(6) 0.016(6) 0.032(6) -0.002(7)
N8 0.062(5) 0.054(5) 0.059(5) -0.002(4) -0.008(4) -0.010(4)
C9 0.068(7) 0.068(7) 0.123(11) 0.028(8) -0.017(7) -0.015(6)
C10A 0.069(14) 0.057(13) 0.092(18) -0.002(13) 0.000(12) -0.036(11)
C10B 0.065(13) 0.055(14) 0.075(17) 0.022(16) 0.011(15) 0.002(11)
N11 0.064(7) 0.046(6) 0.057(7) 0.004(6) 0.000 0.000
Cl1 0.101(3) 0.076(3) 0.064(2) 0.004(2) 0.000 0.000
O1L 0.214(18) 0.099(12) 0.102(12) 0.032(10) 0.000 0.000
O2L 0.227(16) 0.187(15) 0.204(17) 0.014(12) 0.056(13) 0.121(12)

loop_
_atom_type_symbol
_atom_type_description
_atom_type_scat_dispersion_real
_atom_type_scat_dispersion_imag
_atom_type_scat_source
C C 0.0181 0.0091 'International Tables Vol C Tables 4.2.6.8 and 6.1.1.4'
H H 0.0000 0.0000 'International Tables Vol C Tables 4.2.6.8 and 6.1.1.4'
N N 0.0311 0.0180 'International Tables Vol C Tables 4.2.6.8 and 6.1.1.4'
O O 0.0492 0.0322 'International Tables Vol C Tables 4.2.6.8 and 6.1.1.4'
Cl Cl 0.3639 0.7018 'International Tables Vol C Tables 4.2.6.8 and 6.1.1.4'
Ni Ni -3.0029 0.5091 'International Tables Vol C Tables 4.2.6.8 and 6.1.1.4'

loop_
_geom_angle_atom_site_label_1
_geom_angle_atom_site_label_2
_geom_angle_atom_site_label_3
_geom_angle
_geom_angle_site_symmetry_1
_geom_angle_site_symmetry_3
_geom_angle_publ_flag
N4 Ni1 N4 162.0(4) 3_565 . ?
N4 Ni1 O12 91.3(3) 3_565 9_665 ?
N4 Ni1 O12 102.1(3) . 9_665 ?
N4 Ni1 O12 102.1(3) 3_565 . ?
N4 Ni1 O12 91.3(3) . . ?
O12 Ni1 O12 84.1(3) 9_665 . ?
N4 Ni1 O1 91.5(3) 3_565 . ?
N4 Ni1 O1 76.8(3) . . ?
O12 Ni1 O1 89.6(2) 9_665 . ?
O12 Ni1 O1 165.1(3) . . ?
N4 Ni1 O1 76.8(3) 3_565 3_565 ?
N4 Ni1 O1 91.5(3) . 3_565 ?
O12 Ni1 O1 165.1(3) 9_665 3_565 ?
O12 Ni1 O1 89.6(2) . 3_565 ?
O1 Ni1 O1 99.6(4) . 3_565 ?
Ni2 O12 Ni1 111.2(3) . 9_665 ?
Ni2 O12 Ni1 111.2(3) . . ?
Ni1 O12 Ni1 95.9(3) 9_665 . ?
O12 Ni2 O5 93.8(3) . 11_655 ?
O12 Ni2 O5 93.8(3) . . ?
O5 Ni2 O5 84.3(4) 11_655 . ?
O12 Ni2 N11 177.1(4) . . ?
O5 Ni2 N11 88.3(3) 11_655 . ?
O5 Ni2 N11 88.3(3) . . ?
O12 Ni2 N8 95.8(3) . . ?
O5 Ni2 N8 168.3(3) 11_655 . ?
O5 Ni2 N8 88.4(3) . . ?
N11 Ni2 N8 82.3(3) . . ?
O12 Ni2 N8 95.8(3) . 11_655 ?
O5 Ni2 N8 88.4(3) 11_655 11_655 ?
O5 Ni2 N8 168.3(3) . 11_655 ?
N11 Ni2 N8 82.3(3) . 11_655 ?
N8 Ni2 N8 97.2(5) . 11_655 ?
C2 O1 Ni1 113.3(6) . . ?
O1 C2 C6 123.0(10) . . ?
O1 C2 C3 119.4(8) . . ?
C6 C2 C3 117.6(9) . . ?
N4 C3 C7 124.1(9) . . ?
N4 C3 C2 111.6(8) . . ?
C7 C3 C2 124.3(8) . . ?
O5 N4 C3 117.8(8) . . ?
O5 N4 Ni1 123.9(5) . . ?
C3 N4 Ni1 118.2(6) . . ?
N4 O5 Ni2 117.5(5) . . ?
C9 N8 Ni2 108.6(7) . . ?
N8 C9 C10A 117.0(12) . . ?
N8 C9 C10B 112.5(13) . . ?
C10A C9 C10B 34.2(13) . . ?
C9 C10A N11 113.9(17) . . ?
C9 C10B N11 111.2(19) . . ?
C9 C10B C10B 138.0(11) . 11_655 ?
N11 C10B C10B 50.1(12) . 11_655 ?
C10A N11 C10A 141(2) . 11_655 ?
C10A N11 C10B 33.7(12) . . ?
C10A N11 C10B 112(2) 11_655 . ?
C10A N11 C10B 112(2) . 11_655 ?
C10A N11 C10B 33.7(12) 11_655 11_655 ?
C10B N11 C10B 80(2) . 11_655 ?
C10A N11 Ni2 105.5(11) . . ?
C10A N11 Ni2 105.5(11) 11_655 . ?
C10B N11 Ni2 110.5(11) . . ?
C10B N11 Ni2 110.5(11) 11_655 . ?
O2L Cl1 O2L 93(2) 11 . ?
O2L Cl1 O3L 110.2(10) 11 . ?
O2L Cl1 O3L 110.2(10) . . ?
O2L Cl1 O1L 113.2(8) 11 . ?
O2L Cl1 O1L 113.2(8) . . ?
O3L Cl1 O1L 114.8(13) . . ?
O5L N1L O5L 173.7 . 11 ?
O5L N1L C1L 98.6 . . ?
O5L N1L C1L 75.2 11 . ?
O5L N1L C1L 75(2) . 11 ?
O5L N1L C1L 99(2) 11 11 ?
C1L N1L C1L 23(2) . 11 ?
C1L C1L N1L 78.3 11 . ?
C1L C1L O5L 123.93(9) 11 11 ?
N1L C1L O5L 45.60(9) . 11 ?
N1L O5L C1L 59.2(18) . 11 ?

loop_
_geom_bond_atom_site_label_1
_geom_bond_atom_site_label_2
_geom_bond_distance
_geom_bond_site_symmetry_2
_geom_bond_publ_flag
Ni1 N4 2.026(7) 3_565 ?
Ni1 N4 2.026(7) . ?
Ni1 O12 2.069(5) 9_665 ?
Ni1 O12 2.069(5) . ?
Ni1 O1 2.123(6) . ?
Ni1 O1 2.124(6) 3_565 ?
O12 Ni2 2.049(8) . ?
O12 Ni1 2.069(5) 9_665 ?
Ni2 O5 2.051(7) 11_655 ?
Ni2 O5 2.051(7) . ?
Ni2 N11 2.080(12) . ?
Ni2 N8 2.116(8) . ?
Ni2 N8 2.116(8) 11_655 ?
O1 C2 1.230(11) . ?
C2 C6 1.479(13) . ?
C2 C3 1.484(14) . ?
C3 N4 1.310(10) . ?
C3 C7 1.484(12) . ?
N4 O5 1.305(9) . ?
N8 C9 1.437(14) . ?
C9 C10A 1.44(3) . ?
C9 C10B 1.48(3) . ?
C10A N11 1.48(2) . ?
C10B N11 1.48(3) . ?
C10B C10B 1.90(5) 11_655 ?
N11 C10A 1.48(2) 11_655 ?
N11 C10B 1.48(3) 11_655 ?
Cl1 O2L 1.354(12) 11 ?
Cl1 O2L 1.354(12) . ?
Cl1 O3L 1.355(17) . ?
Cl1 O1L 1.366(12) . ?
N1L O5L 1.2644 . ?
N1L O5L 1.264(3) 11 ?
N1L C1L 1.5201 . ?
N1L C1L 1.520(13) 11 ?
C1L C1L 0.62(7) 11 ?
C1L O5L 1.7111(18) 11 ?
O5L C1L 1.71(4) 11 ?

loop_
_geom_torsion_atom_site_label_1
_geom_torsion_atom_site_label_2
_geom_torsion_atom_site_label_3
_geom_torsion_atom_site_label_4
_geom_torsion
_geom_torsion_site_symmetry_1
_geom_torsion_site_symmetry_2
_geom_torsion_site_symmetry_3
_geom_torsion_site_symmetry_4
_geom_torsion_publ_flag
N4 Ni1 O12 Ni2 -154.5(3) 3_565 . . . ?
N4 Ni1 O12 Ni2 13.5(3) . . . . ?
O12 Ni1 O12 Ni2 115.5(4) 9_665 . . . ?
O1 Ni1 O12 Ni2 50.2(11) . . . . ?
O1 Ni1 O12 Ni2 -78.0(3) 3_565 . . . ?
N4 Ni1 O12 Ni1 90.1(3) 3_565 . . 9_665 ?
N4 Ni1 O12 Ni1 -102.0(3) . . . 9_665 ?
O12 Ni1 O12 Ni1 -0.003(1) 9_665 . . 9_665 ?
O1 Ni1 O12 Ni1 -65.2(11) . . . 9_665 ?
O1 Ni1 O12 Ni1 166.5(3) 3_565 . . 9_665 ?
Ni1 O12 Ni2 O5 10.5(3) 9_665 . . 11_655 ?
Ni1 O12 Ni2 O5 -95.1(3) . . . 11_655 ?
Ni1 O12 Ni2 O5 95.1(3) 9_665 . . . ?
Ni1 O12 Ni2 O5 -10.5(3) . . . . ?
Ni1 O12 Ni2 N11 -127.2(3) 9_665 . . . ?
Ni1 O12 Ni2 N11 127.2(3) . . . . ?
Ni1 O12 Ni2 N8 -176.1(3) 9_665 . . . ?
Ni1 O12 Ni2 N8 78.3(4) . . . . ?
Ni1 O12 Ni2 N8 -78.3(4) 9_665 . . 11_655 ?
Ni1 O12 Ni2 N8 176.1(3) . . . 11_655 ?
N4 Ni1 O1 C2 172.0(7) 3_565 . . . ?
N4 Ni1 O1 C2 5.8(6) . . . . ?
O12 Ni1 O1 C2 -96.7(7) 9_665 . . . ?
O12 Ni1 O1 C2 -32.1(14) . . . . ?
O1 Ni1 O1 C2 95.1(7) 3_565 . . . ?
Ni1 O1 C2 C6 169.4(9) . . . . ?
Ni1 O1 C2 C3 -9.0(11) . . . . ?
O1 C2 C3 N4 7.7(12) . . . . ?
C6 C2 C3 N4 -170.8(9) . . . . ?
O1 C2 C3 C7 -171.7(10) . . . . ?
C6 C2 C3 C7 9.8(15) . . . . ?
C7 C3 N4 O5 1.3(13) . . . . ?
C2 C3 N4 O5 -178.1(7) . . . . ?
C7 C3 N4 Ni1 177.2(8) . . . . ?
C2 C3 N4 Ni1 -2.2(9) . . . . ?
N4 Ni1 N4 O5 123.5(6) 3_565 . . . ?
O12 Ni1 N4 O5 -99.2(6) 9_665 . . . ?
O12 Ni1 N4 O5 -15.0(6) . . . . ?
O1 Ni1 N4 O5 174.1(7) . . . . ?
O1 Ni1 N4 O5 74.6(6) 3_565 . . . ?
N4 Ni1 N4 C3 -52.2(6) 3_565 . . . ?
O12 Ni1 N4 C3 85.1(6) 9_665 . . . ?
O12 Ni1 N4 C3 169.4(6) . . . . ?
O1 Ni1 N4 C3 -1.5(6) . . . . ?
O1 Ni1 N4 C3 -101.0(6) 3_565 . . . ?
C3 N4 O5 Ni2 -174.6(6) . . . . ?
Ni1 N4 O5 Ni2 9.7(8) . . . . ?
O12 Ni2 O5 N4 1.3(6) . . . . ?
O5 Ni2 O5 N4 94.8(6) 11_655 . . . ?
N11 Ni2 O5 N4 -176.7(6) . . . . ?
N8 Ni2 O5 N4 -94.4(6) . . . . ?
N8 Ni2 O5 N4 146.6(14) 11_655 . . . ?
O12 Ni2 N8 C9 -165.5(8) . . . . ?
O5 Ni2 N8 C9 -20(2) 11_655 . . . ?
O5 Ni2 N8 C9 -71.9(8) . . . . ?
N11 Ni2 N8 C9 16.6(8) . . . . ?
N8 Ni2 N8 C9 97.9(8) 11_655 . . . ?
Ni2 N8 C9 C10A 0.5(19) . . . . ?
Ni2 N8 C9 C10B -37.0(19) . . . . ?
N8 C9 C10A N11 -27(3) . . . . ?
C10B C9 C10A N11 64(3) . . . . ?
N8 C9 C10B N11 44(3) . . . . ?
C10A C9 C10B N11 -62(3) . . . . ?
N8 C9 C10B C10B -10(3) . . . 11_655 ?
C10A C9 C10B C10B -115(3) . . . 11_655 ?
C9 C10A N11 C10A -104(3) . . . 11_655 ?
C9 C10A N11 C10B -65(3) . . . . ?
C9 C10A N11 C10B -82(2) . . . 11_655 ?
C9 C10A N11 Ni2 38(2) . . . . ?
C9 C10B N11 C10A 60(3) . . . . ?
C10B C10B N11 C10A -164(2) 11_655 . . . ?
C9 C10B N11 C10A -145(2) . . . 11_655 ?
C10B C10B N11 C10A -9.2(13) 11_655 . . 11_655 ?
C9 C10B N11 C10B -135.6(14) . . . 11_655 ?
C9 C10B N11 Ni2 -27(2) . . . . ?
C10B C10B N11 Ni2 108.2(13) 11_655 . . . ?
O12 Ni2 N11 C10A -78.3(13) . . . . ?
O5 Ni2 N11 C10A 143.8(13) 11_655 . . . ?
O5 Ni2 N11 C10A 59.5(13) . . . . ?
N8 Ni2 N11 C10A -29.1(13) . . . . ?
N8 Ni2 N11 C10A -127.5(13) 11_655 . . . ?
O12 Ni2 N11 C10A 78.3(13) . . . 11_655 ?
O5 Ni2 N11 C10A -59.5(13) 11_655 . . 11_655 ?
O5 Ni2 N11 C10A -143.8(13) . . . 11_655 ?
N8 Ni2 N11 C10A 127.5(13) . . . 11_655 ?
N8 Ni2 N11 C10A 29.1(13) 11_655 . . 11_655 ?
O12 Ni2 N11 C10B -43.2(13) . . . . ?
O5 Ni2 N11 C10B 179.0(13) 11_655 . . . ?
O5 Ni2 N11 C10B 94.6(13) . . . . ?
N8 Ni2 N11 C10B 6.0(13) . . . . ?
N8 Ni2 N11 C10B -92.4(14) 11_655 . . . ?
O12 Ni2 N11 C10B 43.2(13) . . . 11_655 ?
O5 Ni2 N11 C10B -94.6(13) 11_655 . . 11_655 ?
O5 Ni2 N11 C10B -179.0(13) . . . 11_655 ?
N8 Ni2 N11 C10B 92.4(14) . . . 11_655 ?
N8 Ni2 N11 C10B -6.0(13) 11_655 . . 11_655 ?
O5L N1L C1L C1L -0.3 . . . 11 ?
O5L N1L C1L C1L -179.6 11 . . 11 ?
O5L N1L C1L O5L 179.3 . . . 11 ?
C1L N1L C1L O5L 179.6 11 . . 11 ?
O5L N1L O5L C1L 6.3(3) 11 . . 11 ?
C1L N1L O5L C1L 0.1 . . . 11 ?
